data_1506129
loop_
_publ_author_name
'W\"urthner, Frank'
'Osswald, Peter'
'Schmidt, R\"udiger'
'Kaiser, Theo E.'
'Mansikkam\"aki, Heidi'
'K\"onemann, Martin'

_publ_section_title
;
 Synthesis and optical and electrochemical properties of core-fluorinated
 perylene bisimides.
;
_journal_issue 17
_journal_name_full 'Organic letters'
_journal_page_first 3765
_journal_page_last 3768
_journal_paper_doi 10.1021/ol0613416
_journal_volume 8
_journal_year 2006
_chemical_formula_moiety 'C40 H38 F4 N2 O4'
_chemical_formula_sum 'C40 H38 F4 N2 O4'
_chemical_formula_weight 686.72
_chemical_name_systematic
; 
 ? 
;
_space_group_IT_number 2
_symmetry_cell_setting triclinic
_symmetry_Int_Tables_number 2
_symmetry_space_group_name_Hall '-P 1'
_symmetry_space_group_name_H-M 'P -1'
_atom_sites_solution_hydrogens geom
_atom_sites_solution_primary direct
_atom_sites_solution_secondary difmap
_audit_creation_method SHELXL-97
_cell_angle_alpha 75.605(1)
_cell_angle_beta 80.791(1)
_cell_angle_gamma 80.205(1)
_cell_formula_units_Z 2
_cell_length_a 7.8097(4)
_cell_length_b 12.1717(7)
_cell_length_c 18.252(1)
_cell_measurement_temperature 193(2)
_cell_volume 1643.37(16)
_computing_molecular_graphics 'Mercury 1.4.1, CCDC'
_computing_structure_refinement 'SHELXL-97 (Sheldrick, 1997)'
_computing_structure_solution 'SHELXS-97 (Sheldrick, 1990)'
_diffrn_ambient_temperature 193(2)
_diffrn_measured_fraction_theta_full 0.999
_diffrn_measured_fraction_theta_max 0.999
_diffrn_measurement_device_type 'Bruker APEX CCD'
_diffrn_measurement_method 'rotation in phi and omega'
_diffrn_radiation_monochromator graphite
_diffrn_radiation_source 'fine-focus sealed tube'
_diffrn_radiation_type MoK\a
_diffrn_radiation_wavelength 0.71073
_diffrn_reflns_av_R_equivalents 0.0463
_diffrn_reflns_av_sigmaI/netI 0.0368
_diffrn_reflns_limit_h_max 9
_diffrn_reflns_limit_h_min -9
_diffrn_reflns_limit_k_max 14
_diffrn_reflns_limit_k_min -14
_diffrn_reflns_limit_l_max 21
_diffrn_reflns_limit_l_min -21
_diffrn_reflns_number 26037
_diffrn_reflns_theta_full 25.00
_diffrn_reflns_theta_max 25.00
_diffrn_reflns_theta_min 2.32
_exptl_absorpt_coefficient_mu 0.105
_exptl_absorpt_correction_type none
_exptl_crystal_colour orange
_exptl_crystal_density_diffrn 1.388
_exptl_crystal_density_method 'not measured'
_exptl_crystal_description needle
_exptl_crystal_F_000 720
_exptl_crystal_size_max 0.3
_exptl_crystal_size_mid 0.1
_exptl_crystal_size_min 0.07
_refine_diff_density_max 0.420
_refine_diff_density_min -0.243
_refine_diff_density_rms 0.051
_refine_ls_extinction_method none
_refine_ls_goodness_of_fit_ref 1.375
_refine_ls_hydrogen_treatment riding
_refine_ls_matrix_type full
_refine_ls_number_parameters 467
_refine_ls_number_reflns 5792
_refine_ls_number_restraints 2
_refine_ls_restrained_S_all 1.376
_refine_ls_R_factor_all 0.1145
_refine_ls_R_factor_gt 0.1025
_refine_ls_shift/su_max 0.000
_refine_ls_shift/su_mean 0.000
_refine_ls_structure_factor_coef Fsqd
_refine_ls_weighting_details 'calc w=1/[\s^2^(Fo^2^)+(0.0380P)^2^+2.1424P] where P=(Fo^2^+2Fc^2^)/3'
_refine_ls_weighting_scheme calc
_refine_ls_wR_factor_gt 0.1826
_refine_ls_wR_factor_ref 0.1880
_reflns_number_gt 5168
_reflns_number_total 5792
_reflns_threshold_expression >2sigma(I)
_cod_data_source_file ol0613416si2.cif
_cod_data_source_block 4c
_cod_original_cell_volume 1643.3(2)
_cod_database_code 1506129

loop_
_symmetry_equiv_pos_as_xyz
'x, y, z'
'-x, -y, -z'

loop_
_atom_site_label
_atom_site_type_symbol
_atom_site_fract_x
_atom_site_fract_y
_atom_site_fract_z
_atom_site_U_iso_or_equiv
_atom_site_adp_type
_atom_site_occupancy
_atom_site_symmetry_multiplicity
_atom_site_calc_flag
_atom_site_refinement_flags
_atom_site_disorder_assembly
_atom_site_disorder_group
F3 F 0.8498(3) 1.19165(18) 0.42069(12) 0.0372(5) Uani 1 1 d . . .
F2 F 0.6369(3) 1.11729(17) 0.37507(13) 0.0391(6) Uani 1 1 d . . .
F4 F 0.6565(3) 0.74448(19) 0.74915(13) 0.0457(6) Uani 1 1 d . . .
F1 F 0.8668(3) 0.63019(18) 0.67366(13) 0.0425(6) Uani 1 1 d . . .
O4 O 0.9372(4) 1.3348(2) 0.64220(16) 0.0428(7) Uani 1 1 d . . .
O2 O 0.5659(4) 0.7804(2) 0.28234(17) 0.0479(8) Uani 1 1 d . . .
C1 C 0.7291(4) 0.8456(3) 0.5090(2) 0.0271(8) Uani 1 1 d . . .
N2 N 0.8690(4) 1.1964(3) 0.74613(18) 0.0357(8) Uani 1 1 d . . .
C2 C 0.7783(4) 0.9913(3) 0.6034(2) 0.0277(8) Uani 1 1 d . . .
O3 O 0.7715(4) 1.0649(3) 0.84998(16) 0.0495(8) Uani 1 1 d . . .
C3 C 0.7763(4) 1.0372(3) 0.5229(2) 0.0261(8) Uani 1 1 d . . .
C4 C 0.7253(4) 0.9667(3) 0.4774(2) 0.0274(8) Uani 1 1 d . . .
C5 C 0.7609(4) 0.7974(3) 0.5863(2) 0.0277(8) Uani 1 1 d . . .
C6 C 0.8011(4) 1.0615(3) 0.6512(2) 0.0282(8) Uani 1 1 d . . .
C7 C 0.7531(4) 0.8747(3) 0.6365(2) 0.0273(8) Uani 1 1 d . . .
C8 C 0.6560(5) 0.8185(3) 0.3900(2) 0.0309(9) Uani 1 1 d . . .
C9 C 0.7034(4) 0.7724(3) 0.4641(2) 0.0287(8) Uani 1 1 d . . .
C10 C 0.7780(5) 1.0219(3) 0.7307(2) 0.0308(9) Uani 1 1 d . . .
N1 N 0.6299(4) 0.6265(3) 0.37749(19) 0.0346(8) Uani 1 1 d . . .
C11 C 0.8433(5) 1.1731(3) 0.6193(2) 0.0303(8) Uani 1 1 d . . .
C12 C 0.8860(5) 1.2427(3) 0.6685(2) 0.0342(9) Uani 1 1 d . . .
C13 C 0.8557(5) 1.2141(3) 0.5420(2) 0.0309(9) Uani 1 1 d . . .
H13A H 0.8865 1.2885 0.5199 0.037 Uiso 1 1 calc R . .
C14 C 0.7286(5) 0.6524(3) 0.4921(2) 0.0320(9) Uani 1 1 d . . .
C15 C 0.7150(5) 0.8458(3) 0.7146(2) 0.0333(9) Uani 1 1 d . . .
C16 C 0.6722(5) 1.0049(3) 0.4052(2) 0.0275(8) Uani 1 1 d . . .
C17 C 0.7860(5) 0.6070(3) 0.5618(2) 0.0344(9) Uani 1 1 d . . .
H17A H 0.8143 0.5265 0.5790 0.041 Uiso 1 1 calc R . .
C18 C 0.8008(5) 1.0944(3) 0.7818(2) 0.0368(9) Uani 1 1 d . . .
C19 C 0.7270(5) 0.9165(3) 0.7617(2) 0.0352(9) Uani 1 1 d . . .
H19A H 0.6999 0.8919 0.8153 0.042 Uiso 1 1 calc R . .
C20 C 0.6386(5) 0.9349(3) 0.3617(2) 0.0322(9) Uani 1 1 d . . .
H20A H 0.6037 0.9670 0.3124 0.039 Uiso 1 1 calc R . .
O1 O 0.7169(5) 0.4720(2) 0.46840(19) 0.0604(10) Uani 1 1 d . . .
C21 C 0.6144(5) 0.7426(3) 0.3446(2) 0.0350(9) Uani 1 1 d . . .
C22 C 0.8235(4) 1.1469(3) 0.4957(2) 0.0274(8) Uani 1 1 d . . .
C23 C 0.6944(5) 0.5756(4) 0.4465(2) 0.0401(10) Uani 1 1 d . . .
C24 C 0.8021(5) 0.6794(3) 0.6066(2) 0.0329(9) Uani 1 1 d . . .
C25 C 0.9203(6) 1.2610(4) 0.7961(2) 0.0417(10) Uani 1 1 d . . .
H25A H 1.0266 1.2955 0.7706 0.050 Uiso 1 1 calc R . .
H25B H 0.9507 1.2068 0.8440 0.050 Uiso 1 1 calc R . .
C26 C 0.8276(6) 1.3996(4) 0.8794(2) 0.0451(11) Uani 1 1 d . . .
H26A H 0.8224 1.3387 0.9268 0.054 Uiso 1 1 calc R . .
H26B H 0.9499 1.4162 0.8663 0.054 Uiso 1 1 calc R . .
C27 C 0.7796(6) 1.3549(3) 0.8158(2) 0.0389(10) Uani 1 1 d . . .
H27A H 0.6663 1.3246 0.8321 0.047 Uiso 1 1 calc R . .
H27B H 0.7666 1.4182 0.7701 0.047 Uiso 1 1 calc R . .
C28 C 0.7540(6) 1.5472(4) 0.9608(2) 0.0466(11) Uani 1 1 d . . .
H28A H 0.7318 1.4882 1.0082 0.056 Uiso 1 1 calc R . .
H28B H 0.8803 1.5544 0.9528 0.056 Uiso 1 1 calc R . .
C29 C 0.5783(6) 0.5498(4) 0.3360(2) 0.0430(10) Uani 1 1 d . . .
H29A H 0.4815 0.5916 0.3066 0.052 Uiso 1 1 calc R . .
H29B H 0.5339 0.4837 0.3734 0.052 Uiso 1 1 calc R . .
C30 C 0.7108(6) 1.5065(3) 0.8947(2) 0.0419(10) Uani 1 1 d . . .
H30A H 0.7207 1.5687 0.8482 0.050 Uiso 1 1 calc R . .
H30B H 0.5877 1.4912 0.9053 0.050 Uiso 1 1 calc R . .
C31 C 0.7261(6) 0.5060(4) 0.2822(3) 0.0499(11) Uani 1 1 d . . .
H31A H 0.8315 0.4773 0.3087 0.060 Uiso 1 1 calc R . .
H31B H 0.7548 0.5695 0.2383 0.060 Uiso 1 1 calc R . .
C32 C 0.6507(6) 1.6603(4) 0.9712(2) 0.0474(11) Uani 1 1 d . . .
H32A H 0.6747 1.7196 0.9242 0.057 Uiso 1 1 calc R . .
H32B H 0.5243 1.6536 0.9781 0.057 Uiso 1 1 calc R . .
C33 C 0.8144(7) 0.3609(5) 0.1994(3) 0.0648(14) Uani 1 1 d . . .
H33A H 0.9218 0.3315 0.2244 0.078 Uiso 1 1 calc R . .
H33B H 0.8431 0.4222 0.1542 0.078 Uiso 1 1 calc R . .
C34 C 0.6761(6) 0.4107(4) 0.2536(3) 0.0488(11) Uani 1 1 d . . .
H34A H 0.6461 0.3486 0.2981 0.059 Uiso 1 1 calc R . .
H34B H 0.5695 0.4405 0.2281 0.059 Uiso 1 1 calc R . .
C35 C 0.6913(7) 1.6996(5) 1.0381(3) 0.0645(14) Uani 1 1 d . . .
H35A H 0.8190 1.7014 1.0331 0.077 Uiso 1 1 calc R . .
H35B H 0.6596 1.6430 1.0856 0.077 Uiso 1 1 calc R . .
C36 C 0.7585(7) 0.2643(5) 0.1735(3) 0.0733(17) Uani 1 1 d . B .
H36A H 0.7301 0.2039 0.2193 0.088 Uiso 1 1 calc R . .
H36B H 0.6492 0.2944 0.1499 0.088 Uiso 1 1 calc R . .
C37 C 0.8835(8) 0.2110(5) 0.1197(4) 0.0801(18) Uani 1 1 d D . .
H37A H 0.9973 0.1902 0.1404 0.096 Uiso 1 1 calc R A 1
H37B H 0.9003 0.2696 0.0716 0.096 Uiso 1 1 calc R A 1
C38 C 0.841(8) 0.105(4) 0.100(5) 0.098(8) Uani 0.449(13) 1 d PD B 1
H38A H 0.8623 0.0412 0.1444 0.118 Uiso 0.449(13) 1 calc PR B 1
H38B H 0.7129 0.1178 0.0977 0.118 Uiso 0.449(13) 1 calc PR B 1
C39 C 0.9160(19) 0.0643(12) 0.0365(8) 0.078(5) Uani 0.449(13) 1 d PD B 1
H39A H 0.8878 0.1217 -0.0096 0.118 Uiso 0.449(13) 1 calc PR B 1
H39B H 0.8704 -0.0064 0.0377 0.118 Uiso 0.449(13) 1 calc PR B 1
H39C H 1.0433 0.0486 0.0364 0.118 Uiso 0.449(13) 1 calc PR B 1
C38B C 0.811(6) 0.128(3) 0.088(4) 0.098(8) Uani 0.55 1 d PD B 2
H38C H 0.7139 0.1710 0.0595 0.118 Uiso 0.551(13) 1 calc PR B 2
H38D H 0.9039 0.0992 0.0511 0.118 Uiso 0.551(13) 1 calc PR B 2
C39B C 0.752(2) 0.0382(14) 0.1379(10) 0.121(6) Uani 0.551(13) 1 d PD B 2
H39D H 0.8298 0.0096 0.1778 0.182 Uiso 0.551(13) 1 calc PR B 2
H39E H 0.7503 -0.0224 0.1114 0.182 Uiso 0.551(13) 1 calc PR B 2
H39F H 0.6337 0.0612 0.1610 0.182 Uiso 0.551(13) 1 calc PR B 2
C40 C 0.5958(9) 1.8170(5) 1.0449(4) 0.087(2) Uani 1 1 d . . .
H40A H 0.6234 1.8354 1.0907 0.131 Uiso 1 1 calc R . .
H40B H 0.4693 1.8166 1.0488 0.131 Uiso 1 1 calc R . .
H40C H 0.6331 1.8746 0.9998 0.131 Uiso 1 1 calc R . .

loop_
_atom_site_aniso_label
_atom_site_aniso_U_11
_atom_site_aniso_U_22
_atom_site_aniso_U_33
_atom_site_aniso_U_23
_atom_site_aniso_U_13
_atom_site_aniso_U_12
F3 0.0462(14) 0.0352(13) 0.0293(12) -0.0020(10) -0.0012(10) -0.0144(10)
F2 0.0465(14) 0.0242(12) 0.0447(13) -0.0001(10) -0.0170(11) -0.0005(10)
F4 0.0707(17) 0.0288(13) 0.0371(13) 0.0003(10) -0.0063(12) -0.0175(12)
F1 0.0614(16) 0.0252(12) 0.0408(13) -0.0024(10) -0.0167(11) -0.0034(11)
O4 0.0532(18) 0.0309(16) 0.0479(17) -0.0146(13) -0.0016(14) -0.0119(14)
O2 0.063(2) 0.0421(18) 0.0439(18) -0.0160(14) -0.0194(15) 0.0002(15)
C1 0.0202(18) 0.028(2) 0.031(2) -0.0061(16) -0.0016(15) -0.0002(15)
N2 0.0398(19) 0.0323(19) 0.0382(19) -0.0124(15) -0.0079(15) -0.0045(15)
C2 0.0223(18) 0.027(2) 0.031(2) -0.0047(16) 0.0002(15) 0.0004(15)
O3 0.072(2) 0.0482(19) 0.0308(17) -0.0099(14) -0.0068(14) -0.0123(16)
C3 0.0186(17) 0.0233(19) 0.037(2) -0.0089(16) -0.0041(15) 0.0005(14)
C4 0.0200(18) 0.027(2) 0.032(2) -0.0064(16) 0.0042(15) -0.0032(15)
C5 0.0195(18) 0.032(2) 0.032(2) -0.0081(16) 0.0004(15) -0.0066(15)
C6 0.0213(18) 0.027(2) 0.035(2) -0.0088(16) -0.0038(15) 0.0017(15)
C7 0.0214(18) 0.0241(19) 0.036(2) -0.0046(16) -0.0066(15) -0.0014(15)
C8 0.0232(19) 0.032(2) 0.039(2) -0.0131(17) -0.0046(16) 0.0008(16)
C9 0.0179(17) 0.031(2) 0.037(2) -0.0094(17) -0.0013(15) -0.0033(15)
C10 0.0260(19) 0.030(2) 0.034(2) -0.0066(17) -0.0035(16) 0.0002(16)
N1 0.0338(18) 0.0308(18) 0.044(2) -0.0151(15) -0.0097(15) -0.0025(14)
C11 0.0237(19) 0.027(2) 0.037(2) -0.0069(17) -0.0008(16) 0.0004(15)
C12 0.029(2) 0.029(2) 0.046(2) -0.0142(19) -0.0032(17) 0.0000(17)
C13 0.028(2) 0.0202(19) 0.044(2) -0.0073(17) -0.0016(17) -0.0046(15)
C14 0.029(2) 0.026(2) 0.041(2) -0.0073(17) -0.0042(17) -0.0029(16)
C15 0.034(2) 0.027(2) 0.035(2) 0.0017(17) -0.0068(17) -0.0070(17)
C16 0.0243(19) 0.0225(19) 0.031(2) -0.0013(16) -0.0011(15) -0.0002(15)
C17 0.033(2) 0.023(2) 0.046(2) -0.0041(18) -0.0074(18) -0.0050(16)
C18 0.038(2) 0.035(2) 0.037(2) -0.0097(19) -0.0046(18) -0.0021(18)
C19 0.039(2) 0.037(2) 0.027(2) -0.0036(17) -0.0048(17) -0.0051(18)
C20 0.030(2) 0.037(2) 0.028(2) -0.0053(17) -0.0067(16) -0.0023(17)
O1 0.095(3) 0.0239(17) 0.071(2) -0.0156(15) -0.033(2) -0.0036(16)
C21 0.030(2) 0.039(2) 0.037(2) -0.0132(19) -0.0044(17) 0.0019(17)
C22 0.0229(18) 0.026(2) 0.030(2) -0.0042(16) 0.0012(15) -0.0008(15)
C23 0.041(2) 0.033(2) 0.051(3) -0.015(2) -0.008(2) -0.0056(18)
C24 0.038(2) 0.026(2) 0.034(2) -0.0014(17) -0.0101(17) -0.0024(17)
C25 0.044(2) 0.044(3) 0.043(2) -0.016(2) -0.0115(19) -0.007(2)
C26 0.058(3) 0.038(2) 0.041(2) -0.012(2) -0.012(2) -0.002(2)
C27 0.045(2) 0.033(2) 0.040(2) -0.0110(19) -0.0074(19) -0.0034(18)
C28 0.053(3) 0.047(3) 0.043(2) -0.016(2) -0.007(2) -0.006(2)
C29 0.045(3) 0.039(2) 0.052(3) -0.016(2) -0.012(2) -0.012(2)
C30 0.055(3) 0.035(2) 0.038(2) -0.0113(19) -0.005(2) -0.007(2)
C31 0.048(3) 0.047(3) 0.063(3) -0.026(2) -0.006(2) -0.010(2)
C32 0.061(3) 0.042(3) 0.043(3) -0.016(2) -0.002(2) -0.014(2)
C33 0.071(4) 0.065(3) 0.071(4) -0.036(3) -0.014(3) -0.010(3)
C34 0.059(3) 0.043(3) 0.053(3) -0.020(2) -0.013(2) -0.009(2)
C35 0.068(3) 0.071(4) 0.065(3) -0.036(3) 0.000(3) -0.015(3)
C36 0.070(4) 0.084(4) 0.083(4) -0.051(3) -0.012(3) -0.006(3)
C37 0.078(4) 0.083(4) 0.087(4) -0.042(4) -0.005(3) -0.004(3)
C38 0.087(15) 0.094(14) 0.14(2) -0.081(18) -0.033(9) 0.021(11)
C39 0.096(11) 0.071(9) 0.079(10) -0.036(7) -0.029(8) 0.006(7)
C38B 0.087(15) 0.094(14) 0.14(2) -0.081(18) -0.033(9) 0.021(11)
C39B 0.102(11) 0.114(13) 0.166(16) -0.074(12) 0.020(11) -0.038(10)
C40 0.099(5) 0.077(4) 0.104(5) -0.062(4) 0.003(4) -0.013(4)

loop_
_atom_type_symbol
_atom_type_description
_atom_type_scat_dispersion_real
_atom_type_scat_dispersion_imag
_atom_type_scat_source
C C 0.0033 0.0016 'International Tables Vol C Tables 4.2.6.8 and 6.1.1.4'
H H 0.0000 0.0000 'International Tables Vol C Tables 4.2.6.8 and 6.1.1.4'
N N 0.0061 0.0033 'International Tables Vol C Tables 4.2.6.8 and 6.1.1.4'
O O 0.0106 0.0060 'International Tables Vol C Tables 4.2.6.8 and 6.1.1.4'
F F 0.0171 0.0103 'International Tables Vol C Tables 4.2.6.8 and 6.1.1.4'

loop_
_geom_angle_atom_site_label_1
_geom_angle_atom_site_label_2
_geom_angle_atom_site_label_3
_geom_angle
C9 C1 C5 118.9(3)
C9 C1 C4 120.6(3)
C5 C1 C4 120.5(3)
C12 N2 C18 125.0(3)
C12 N2 C25 118.0(3)
C18 N2 C25 117.0(3)
C6 C2 C7 119.1(3)
C6 C2 C3 120.4(3)
C7 C2 C3 120.5(3)
C22 C3 C2 115.4(3)
C22 C3 C4 126.3(3)
C2 C3 C4 118.3(3)
C16 C4 C1 115.0(3)
C16 C4 C3 126.4(3)
C1 C4 C3 118.6(3)
C24 C5 C1 116.3(3)
C24 C5 C7 125.2(3)
C1 C5 C7 118.4(3)
C10 C6 C11 119.5(3)
C10 C6 C2 120.3(3)
C11 C6 C2 120.2(3)
C15 C7 C2 116.2(3)
C15 C7 C5 124.9(3)
C2 C7 C5 118.8(3)
C20 C8 C9 119.5(3)
C20 C8 C21 119.9(3)
C9 C8 C21 120.5(3)
C1 C9 C8 120.1(3)
C1 C9 C14 120.3(3)
C8 C9 C14 119.6(3)
C19 C10 C6 119.5(4)
C19 C10 C18 119.3(3)
C6 C10 C18 121.2(3)
C21 N1 C23 124.8(3)
C21 N1 C29 118.2(3)
C23 N1 C29 117.0(3)
C13 C11 C6 119.4(3)
C13 C11 C12 120.1(3)
C6 C11 C12 120.4(3)
O4 C12 N2 121.1(4)
O4 C12 C11 121.9(4)
N2 C12 C11 116.9(3)
C11 C13 C22 120.1(3)
C11 C13 H13A 120.0
C22 C13 H13A 120.0
C17 C14 C9 119.8(3)
C17 C14 C23 119.7(4)
C9 C14 C23 120.5(4)
F4 C15 C7 119.8(3)
F4 C15 C19 116.3(3)
C7 C15 C19 123.8(4)
F2 C16 C20 114.7(3)
F2 C16 C4 120.4(3)
C20 C16 C4 124.7(3)
C14 C17 C24 119.1(4)
C14 C17 H17A 120.5
C24 C17 H17A 120.5
O3 C18 N2 121.8(4)
O3 C18 C10 122.2(4)
N2 C18 C10 115.9(3)
C10 C19 C15 119.6(4)
C10 C19 H19A 120.2
C15 C19 H19A 120.2
C8 C20 C16 119.6(3)
C8 C20 H20A 120.2
C16 C20 H20A 120.2
O2 C21 N1 121.2(4)
O2 C21 C8 121.9(4)
N1 C21 C8 116.9(3)
F3 C22 C13 115.5(3)
F3 C22 C3 120.4(3)
C13 C22 C3 124.0(3)
O1 C23 N1 120.6(4)
O1 C23 C14 122.2(4)
N1 C23 C14 117.2(3)
F1 C24 C17 116.6(3)
F1 C24 C5 119.3(3)
C17 C24 C5 124.1(4)
N2 C25 C27 113.9(3)
N2 C25 H25A 108.8
C27 C25 H25A 108.8
N2 C25 H25B 108.8
C27 C25 H25B 108.8
H25A C25 H25B 107.7
C30 C26 C27 114.4(4)
C30 C26 H26A 108.7
C27 C26 H26A 108.7
C30 C26 H26B 108.7
C27 C26 H26B 108.7
H26A C26 H26B 107.6
C25 C27 C26 110.2(3)
C25 C27 H27A 109.6
C26 C27 H27A 109.6
C25 C27 H27B 109.6
C26 C27 H27B 109.6
H27A C27 H27B 108.1
C32 C28 C30 114.3(4)
C32 C28 H28A 108.7
C30 C28 H28A 108.7
C32 C28 H28B 108.7
C30 C28 H28B 108.7
H28A C28 H28B 107.6
N1 C29 C31 113.3(3)
N1 C29 H29A 108.9
C31 C29 H29A 108.9
N1 C29 H29B 108.9
C31 C29 H29B 108.9
H29A C29 H29B 107.7
C28 C30 C26 114.0(4)
C28 C30 H30A 108.8
C26 C30 H30A 108.8
C28 C30 H30B 108.8
C26 C30 H30B 108.8
H30A C30 H30B 107.6
C29 C31 C34 110.6(4)
C29 C31 H31A 109.5
C34 C31 H31A 109.5
C29 C31 H31B 109.5
C34 C31 H31B 109.5
H31A C31 H31B 108.1
C35 C32 C28 114.2(4)
C35 C32 H32A 108.7
C28 C32 H32A 108.7
C35 C32 H32B 108.7
C28 C32 H32B 108.7
H32A C32 H32B 107.6
C34 C33 C36 112.9(4)
C34 C33 H33A 109.0
C36 C33 H33A 109.0
C34 C33 H33B 109.0
C36 C33 H33B 109.0
H33A C33 H33B 107.8
C33 C34 C31 115.0(4)
C33 C34 H34A 108.5
C31 C34 H34A 108.5
C33 C34 H34B 108.5
C31 C34 H34B 108.5
H34A C34 H34B 107.5
C32 C35 C40 113.7(5)
C32 C35 H35A 108.8
C40 C35 H35A 108.8
C32 C35 H35B 108.8
C40 C35 H35B 108.8
H35A C35 H35B 107.7
C37 C36 C33 117.1(5)
C37 C36 H36A 108.0
C33 C36 H36A 108.0
C37 C36 H36B 108.0
C33 C36 H36B 108.0
H36A C36 H36B 107.3
C36 C37 C38B 114(2)
C36 C37 C38 118(3)
C38B C37 C38 14(4)
C36 C37 H37A 107.7
C38B C37 H37A 121.1
C38 C37 H37A 107.7
C36 C37 H37B 107.7
C38B C37 H37B 97.5
C38 C37 H37B 107.7
H37A C37 H37B 107.1
C39 C38 C37 125(5)
C39 C38 H38A 106.1
C37 C38 H38A 106.1
C39 C38 H38B 106.1
C37 C38 H38B 106.1
H38A C38 H38B 106.3
C39B C38B C37 117(4)
C39B C38B H38C 108.0
C37 C38B H38C 108.0
C39B C38B H38D 108.0
C37 C38B H38D 108.0
H38C C38B H38D 107.2
C38B C39B H39D 109.5
C38B C39B H39E 109.5
H39D C39B H39E 109.5
C38B C39B H39F 109.5
H39D C39B H39F 109.5
H39E C39B H39F 109.5
C35 C40 H40A 109.5
C35 C40 H40B 109.5
H40A C40 H40B 109.5
C35 C40 H40C 109.5
H40A C40 H40C 109.5
H40B C40 H40C 109.5

loop_
_geom_bond_atom_site_label_1
_geom_bond_atom_site_label_2
_geom_bond_distance
F3 C22 1.338(4)
F2 C16 1.340(4)
F4 C15 1.357(4)
F1 C24 1.358(4)
O4 C12 1.212(5)
O2 C21 1.210(4)
C1 C9 1.408(5)
C1 C5 1.432(5)
C1 C4 1.440(5)
N2 C12 1.382(5)
N2 C18 1.401(5)
N2 C25 1.480(5)
C2 C6 1.413(5)
C2 C7 1.431(5)
C2 C3 1.439(5)
O3 C18 1.201(5)
C3 C22 1.394(5)
C3 C4 1.470(5)
C4 C16 1.388(5)
C5 C24 1.385(5)
C5 C7 1.455(5)
C6 C10 1.403(5)
C6 C11 1.411(5)
C7 C15 1.378(5)
C8 C20 1.373(5)
C8 C9 1.411(5)
C8 C21 1.488(5)
C9 C14 1.413(5)
C10 C19 1.366(5)
C10 C18 1.483(5)
N1 C21 1.384(5)
N1 C23 1.391(5)
N1 C29 1.479(5)
C11 C13 1.368(5)
C11 C12 1.486(5)
C13 C22 1.388(5)
C13 H13A 0.9500
C14 C17 1.369(5)
C14 C23 1.477(5)
C15 C19 1.380(5)
C16 C20 1.381(5)
C17 C24 1.375(5)
C17 H17A 0.9500
C19 H19A 0.9500
C20 H20A 0.9500
O1 C23 1.215(5)
C25 C27 1.514(6)
C25 H25A 0.9900
C25 H25B 0.9900
C26 C30 1.516(6)
C26 C27 1.520(5)
C26 H26A 0.9900
C26 H26B 0.9900
C27 H27A 0.9900
C27 H27B 0.9900
C28 C32 1.512(6)
C28 C30 1.515(6)
C28 H28A 0.9900
C28 H28B 0.9900
C29 C31 1.506(6)
C29 H29A 0.9900
C29 H29B 0.9900
C30 H30A 0.9900
C30 H30B 0.9900
C31 C34 1.513(6)
C31 H31A 0.9900
C31 H31B 0.9900
C32 C35 1.512(6)
C32 H32A 0.9900
C32 H32B 0.9900
C33 C34 1.499(7)
C33 C36 1.521(7)
C33 H33A 0.9900
C33 H33B 0.9900
C34 H34A 0.9900
C34 H34B 0.9900
C35 C40 1.519(7)
C35 H35A 0.9900
C35 H35B 0.9900
C36 C37 1.461(7)
C36 H36A 0.9900
C36 H36B 0.9900
C37 C38B 1.500(14)
C37 C38 1.523(15)
C37 H37A 0.9900
C37 H37B 0.9900
C38 C39 1.38(6)
C38 H38A 0.9900
C38 H38B 0.9900
C39 H39A 0.9800
C39 H39B 0.9800
C39 H39C 0.9800
C38B C39B 1.33(6)
C38B H38C 0.9900
C38B H38D 0.9900
C39B H39D 0.9800
C39B H39E 0.9800
C39B H39F 0.9800
C40 H40A 0.9800
C40 H40B 0.9800
C40 H40C 0.9800

loop_
_geom_torsion_atom_site_label_1
_geom_torsion_atom_site_label_2
_geom_torsion_atom_site_label_3
_geom_torsion_atom_site_label_4
_geom_torsion
C6 C2 C3 C22 9.0(5)
C7 C2 C3 C22 -172.4(3)
C6 C2 C3 C4 -170.6(3)
C7 C2 C3 C4 7.9(5)
C9 C1 C4 C16 8.2(5)
C5 C1 C4 C16 -172.4(3)
C9 C1 C4 C3 -171.8(3)
C5 C1 C4 C3 7.6(5)
C22 C3 C4 C16 -17.4(6)
C2 C3 C4 C16 162.2(3)
C22 C3 C4 C1 162.5(3)
C2 C3 C4 C1 -17.8(5)
C9 C1 C5 C24 13.7(5)
C4 C1 C5 C24 -165.6(3)
C9 C1 C5 C7 -168.1(3)
C4 C1 C5 C7 12.5(5)
C7 C2 C6 C10 -7.7(5)
C3 C2 C6 C10 170.8(3)
C7 C2 C6 C11 173.7(3)
C3 C2 C6 C11 -7.7(5)
C6 C2 C7 C15 13.6(5)
C3 C2 C7 C15 -164.9(3)
C6 C2 C7 C5 -169.2(3)
C3 C2 C7 C5 12.3(5)
C24 C5 C7 C15 -27.7(6)
C1 C5 C7 C15 154.4(3)
C24 C5 C7 C2 155.4(4)
C1 C5 C7 C2 -22.6(5)
C5 C1 C9 C8 174.2(3)
C4 C1 C9 C8 -6.4(5)
C5 C1 C9 C14 -7.2(5)
C4 C1 C9 C14 172.2(3)
C20 C8 C9 C1 1.3(5)
C21 C8 C9 C1 -175.0(3)
C20 C8 C9 C14 -177.3(3)
C21 C8 C9 C14 6.4(5)
C11 C6 C10 C19 176.1(3)
C2 C6 C10 C19 -2.4(5)
C11 C6 C10 C18 -1.3(5)
C2 C6 C10 C18 -179.8(3)
C10 C6 C11 C13 -176.2(3)
C2 C6 C11 C13 2.3(5)
C10 C6 C11 C12 8.0(5)
C2 C6 C11 C12 -173.5(3)
C18 N2 C12 O4 175.8(4)
C25 N2 C12 O4 -1.7(5)
C18 N2 C12 C11 -5.8(5)
C25 N2 C12 C11 176.6(3)
C13 C11 C12 O4 -2.2(6)
C6 C11 C12 O4 173.6(3)
C13 C11 C12 N2 179.5(3)
C6 C11 C12 N2 -4.8(5)
C6 C11 C13 C22 1.3(5)
C12 C11 C13 C22 177.1(3)
C1 C9 C14 C17 -3.0(5)
C8 C9 C14 C17 175.6(3)
C1 C9 C14 C23 177.4(3)
C8 C9 C14 C23 -4.0(5)
C2 C7 C15 F4 167.3(3)
C5 C7 C15 F4 -9.7(5)
C2 C7 C15 C19 -10.3(5)
C5 C7 C15 C19 172.7(4)
C1 C4 C16 F2 169.4(3)
C3 C4 C16 F2 -10.6(5)
C1 C4 C16 C20 -5.4(5)
C3 C4 C16 C20 174.6(3)
C9 C14 C17 C24 6.2(6)
C23 C14 C17 C24 -174.2(4)
C12 N2 C18 O3 -171.6(4)
C25 N2 C18 O3 6.0(6)
C12 N2 C18 C10 12.1(5)
C25 N2 C18 C10 -170.3(3)
C19 C10 C18 O3 -2.0(6)
C6 C10 C18 O3 175.4(4)
C19 C10 C18 N2 174.2(3)
C6 C10 C18 N2 -8.4(5)
C6 C10 C19 C15 6.2(5)
C18 C10 C19 C15 -176.3(4)
F4 C15 C19 C10 -177.3(3)
C7 C15 C19 C10 0.4(6)
C9 C8 C20 C16 1.7(5)
C21 C8 C20 C16 178.0(3)
F2 C16 C20 C8 -174.5(3)
C4 C16 C20 C8 0.6(6)
C23 N1 C21 O2 175.9(4)
C29 N1 C21 O2 -2.5(6)
C23 N1 C21 C8 -5.5(5)
C29 N1 C21 C8 176.1(3)
C20 C8 C21 O2 0.4(6)
C9 C8 C21 O2 176.7(4)
C20 C8 C21 N1 -178.2(3)
C9 C8 C21 N1 -1.9(5)
C11 C13 C22 F3 -175.9(3)
C11 C13 C22 C3 0.5(6)
C2 C3 C22 F3 170.7(3)
C4 C3 C22 F3 -9.7(5)
C2 C3 C22 C13 -5.6(5)
C4 C3 C22 C13 174.1(3)
C21 N1 C23 O1 -174.0(4)
C29 N1 C23 O1 4.5(6)
C21 N1 C23 C14 7.8(6)
C29 N1 C23 C14 -173.7(3)
C17 C14 C23 O1 -0.6(6)
C9 C14 C23 O1 179.0(4)
C17 C14 C23 N1 177.6(4)
C9 C14 C23 N1 -2.8(6)
C14 C17 C24 F1 -177.2(3)
C14 C17 C24 C5 1.1(6)
C1 C5 C24 F1 167.2(3)
C7 C5 C24 F1 -10.8(6)
C1 C5 C24 C17 -11.1(6)
C7 C5 C24 C17 170.9(4)
C12 N2 C25 C27 82.7(5)
C18 N2 C25 C27 -95.1(4)
N2 C25 C27 C26 168.3(4)
C30 C26 C27 C25 170.6(4)
C21 N1 C29 C31 89.4(4)
C23 N1 C29 C31 -89.2(5)
C32 C28 C30 C26 174.0(4)
C27 C26 C30 C28 177.2(4)
N1 C29 C31 C34 168.7(4)
C30 C28 C32 C35 178.9(4)
C36 C33 C34 C31 179.1(5)
C29 C31 C34 C33 179.9(4)
C28 C32 C35 C40 176.2(5)
C34 C33 C36 C37 179.2(5)
C33 C36 C37 C38B -172(2)
C33 C36 C37 C38 173(3)
C36 C37 C38 C39 161(3)
C38B C37 C38 C39 84(24)
C36 C37 C38B C39B -60(3)
C38 C37 C38B C39B 50(21)
